data_1552497
loop_
_publ_author_name
'Gu, Han'
'Ghosh, Saptarshi'
'Staples, Richard J.'
'Bane, Susan L.'

_publ_section_title
;
 \b-Hydroxy-Stabilized Boron-Nitrogen Heterocycles Enable Rapid and
 Efficient C-Terminal Protein Modification.
;
_journal_issue 10
_journal_name_full 'Bioconjugate chemistry'
_journal_page_first 2604
_journal_page_last 2613
_journal_paper_doi 10.1021/acs.bioconjchem.9b00534
_journal_volume 30
_journal_year 2019
_chemical_absolute_configuration unk
_chemical_formula_moiety 'C16 H16 B N3 O3'
_chemical_formula_sum 'C16 H16 B N3 O3'
_chemical_formula_weight 309.13
_space_group_crystal_system monoclinic
_space_group_IT_number 4
_space_group_name_Hall 'P 2yb'
_space_group_name_H-M_alt 'P 1 21 1'
_symmetry_space_group_name_Hall 'P 2yb'
_symmetry_space_group_name_H-M 'P 1 21 1'
_atom_sites_solution_hydrogens mixed
_atom_sites_solution_primary dual
_audit_creation_date 2018-11-05
_audit_creation_method
;
Olex2 1.2
(compiled 2018.05.29 svn.r3508 for OlexSys, GUI svn.r5506)
;
_cell_angle_alpha 90
_cell_angle_beta 91.886(2)
_cell_angle_gamma 90
_cell_formula_units_Z 2
_cell_length_a 5.95450(10)
_cell_length_b 4.96270(10)
_cell_length_c 25.4669(7)
_cell_measurement_reflns_used 3090
_cell_measurement_temperature 173(2)
_cell_measurement_theta_max 69.93
_cell_measurement_theta_min 5.21
_cell_volume 752.15(3)
_computing_cell_refinement 'SAINT v8.34A (Bruker, 2013)'
_computing_data_collection 'COSMO (BRUKER, V1.61, 2009)'
_computing_data_reduction 'SAINT v8.34A (Bruker, 2013)'
_computing_molecular_graphics 'Olex2 (Dolomanov et al., 2009)'
_computing_publication_material
;
O. V. Dolomanov, L. J. Bourhis, R. J. Gildea, J. A. K. Howard and H. Puschmann,
OLEX2: a complete structure solution, refinement and analysis program.
J. Appl. Cryst. (2009). 42, 339-341.
;
_computing_structure_refinement 'ShelXL (Sheldrick, 2015)'
_computing_structure_solution 'ShelXT (Sheldrick, 2015)'
_diffrn_ambient_temperature 173(2)
_diffrn_detector_area_resol_mean 8.36
_diffrn_measured_fraction_theta_full 0.990
_diffrn_measured_fraction_theta_max 0.983
_diffrn_measurement_device_type 'Bruker APEX-II CCD'
_diffrn_measurement_method '\f and \w scans'
_diffrn_radiation_monochromator graphite
_diffrn_radiation_type CuK\a
_diffrn_radiation_wavelength 1.54178
_diffrn_reflns_av_R_equivalents 0.0558
_diffrn_reflns_av_unetI/netI 0.0518
_diffrn_reflns_Laue_measured_fraction_full 0.990
_diffrn_reflns_Laue_measured_fraction_max 0.983
_diffrn_reflns_limit_h_max 7
_diffrn_reflns_limit_h_min -6
_diffrn_reflns_limit_k_max 6
_diffrn_reflns_limit_k_min -6
_diffrn_reflns_limit_l_max 30
_diffrn_reflns_limit_l_min -30
_diffrn_reflns_number 7362
_diffrn_reflns_point_group_measured_fraction_full 0.964
_diffrn_reflns_point_group_measured_fraction_max 0.954
_diffrn_reflns_theta_full 67.679
_diffrn_reflns_theta_max 70.003
_diffrn_reflns_theta_min 5.213
_diffrn_source 'sealed tube'
_diffrn_standards_number 0
_exptl_absorpt_coefficient_mu 0.777
_exptl_absorpt_correction_T_max 0.7533
_exptl_absorpt_correction_T_min 0.6101
_exptl_absorpt_correction_type multi-scan
_exptl_crystal_colour colourless
_exptl_crystal_colour_primary colourless
_exptl_crystal_density_diffrn 1.365
_exptl_crystal_description plate
_exptl_crystal_F_000 324
_exptl_crystal_recrystallization_method 'used as received'
_exptl_crystal_size_max 0.224
_exptl_crystal_size_mid 0.119
_exptl_crystal_size_min 0.022
_refine_diff_density_max 0.188
_refine_diff_density_min -0.255
_refine_diff_density_rms 0.048
_refine_ls_abs_structure_details
;
 Refined as an inversion twin.
;
_refine_ls_abs_structure_Flack 0.2(4)
_refine_ls_extinction_method none
_refine_ls_goodness_of_fit_ref 1.040
_refine_ls_hydrogen_treatment mixed
_refine_ls_matrix_type full
_refine_ls_number_parameters 225
_refine_ls_number_reflns 2719
_refine_ls_number_restraints 1
_refine_ls_restrained_S_all 1.040
_refine_ls_R_factor_all 0.0569
_refine_ls_R_factor_gt 0.0433
_refine_ls_shift/su_max 0.000
_refine_ls_shift/su_mean 0.000
_refine_ls_structure_factor_coef Fsqd
_refine_ls_weighting_details 'w=1/[\s^2^(Fo^2^)+(0.0542P)^2^] where P=(Fo^2^+2Fc^2^)/3'
_refine_ls_weighting_scheme calc
_refine_ls_wR_factor_gt 0.0952
_refine_ls_wR_factor_ref 0.1021
_reflns_Friedel_coverage 0.725
_reflns_Friedel_fraction_full 0.931
_reflns_Friedel_fraction_max 0.917
_reflns_number_gt 2265
_reflns_number_total 2719
_reflns_threshold_expression 'I > 2\s(I)'
_cod_data_source_file bc9b00534_si_002.cif
_cod_data_source_block jh1018b
_cod_database_code 1552497
_shelx_shelxl_version_number 2018/3
_shelx_space_group_comment
;
The symmetry employed for this shelxl refinement is uniquely defined
by the following loop, which should always be used as a source of
symmetry information in preference to the above space-group names.
They are only intended as comments.
;
_shelx_estimated_absorpt_t_max 0.983
_shelx_estimated_absorpt_t_min 0.845
_olex2_refinement_description
;
1. Twinned data refinement
 Scales: 0.8
 0.2
2. Fixed Uiso
 At 1.2 times of:
  All C(H) groups, All C(H,H) groups
3.a Ternary CH refined with riding coordinates:
 C9(H9)
3.b Secondary CH2 refined with riding coordinates:
 C10(H10A,H10B)
3.c Aromatic/amide H refined with riding coordinates:
 C1(H1A), C4(H4), C5(H5), C6(H6), C7(H7), C12(H12), C13(H13), C15(H15), C16(H16)
;
_olex2_diffrn_ambient_temperature_device 'Oxford Cryosystems'
_olex2_exptl_crystal_mounting_method 'The crystal was mounted on a nylon loop with paratone oil'
_olex2_submission_original_sample_id '2  Tyrosine hydrazide DAB'
_olex2_submission_special_instructions 'No special instructions were received'

loop_
_space_group_symop_operation_xyz
'x, y, z'
'-x, y+1/2, -z'

loop_
_atom_site_label
_atom_site_type_symbol
_atom_site_fract_x
_atom_site_fract_y
_atom_site_fract_z
_atom_site_U_iso_or_equiv
_atom_site_adp_type
_atom_site_occupancy
_atom_site_site_symmetry_order
_atom_site_calc_flag
_atom_site_refinement_flags_posn
O1 O 0.4810(4) 0.0380(5) 0.21791(10) 0.0246(5) Uani 1 1 d .
H1 H 0.599(7) 0.045(9) 0.2118(15) 0.030(12) Uiso 1 1 d .
O2 O -0.1292(3) 0.3463(5) 0.28741(9) 0.0282(6) Uani 1 1 d .
O3 O 0.9569(4) 0.8718(6) 0.47787(10) 0.0335(6) Uani 1 1 d .
H3 H 0.994(9) 0.735(11) 0.493(2) 0.055(15) Uiso 1 1 d .
N1 N 0.1131(4) 0.2563(6) 0.22042(11) 0.0238(6) Uani 1 1 d .
N2 N -0.0504(4) 0.1460(7) 0.18632(12) 0.0299(7) Uani 1 1 d .
N3 N 0.4302(4) 0.4992(6) 0.25300(11) 0.0201(6) Uani 1 1 d .
H3A H 0.569(6) 0.466(7) 0.2630(13) 0.019(9) Uiso 1 1 d .
H3B H 0.421(5) 0.670(7) 0.2432(12) 0.009(8) Uiso 1 1 d .
C1 C -0.0028(6) 0.1697(9) 0.13734(15) 0.0355(9) Uani 1 1 d .
H1A H -0.102251 0.083314 0.112735 0.043 Uiso 1 1 calc R
C2 C 0.1868(6) 0.3142(8) 0.11554(14) 0.0306(8) Uani 1 1 d .
C3 C 0.3685(5) 0.3971(7) 0.14831(13) 0.0259(8) Uani 1 1 d .
C4 C 0.5343(6) 0.5529(7) 0.12649(14) 0.0307(8) Uani 1 1 d .
H4 H 0.659116 0.610007 0.147875 0.037 Uiso 1 1 calc R
C5 C 0.5213(7) 0.6273(9) 0.07382(16) 0.0406(10) Uani 1 1 d .
H5 H 0.636127 0.735806 0.059737 0.049 Uiso 1 1 calc R
C6 C 0.3422(8) 0.5442(9) 0.04178(15) 0.0460(10) Uani 1 1 d .
H6 H 0.334888 0.594971 0.005798 0.055 Uiso 1 1 calc R
C7 C 0.1746(7) 0.3879(10) 0.06202(15) 0.0419(10) Uani 1 1 d .
H7 H 0.051708 0.330232 0.040102 0.050 Uiso 1 1 calc R
C8 C 0.0564(5) 0.3463(7) 0.26768(12) 0.0215(7) Uani 1 1 d .
C9 C 0.2697(5) 0.4505(6) 0.29611(13) 0.0216(7) Uani 1 1 d .
H9 H 0.331867 0.301063 0.318560 0.026 Uiso 1 1 calc R
C10 C 0.2297(5) 0.6891(7) 0.33126(13) 0.0248(7) Uani 1 1 d .
H10A H 0.090967 0.657904 0.350774 0.030 Uiso 1 1 calc R
H10B H 0.206013 0.851685 0.309257 0.030 Uiso 1 1 calc R
C11 C 0.4237(5) 0.7398(7) 0.37032(13) 0.0234(7) Uani 1 1 d .
C12 C 0.4339(6) 0.6028(7) 0.41798(13) 0.0275(8) Uani 1 1 d .
H12 H 0.317188 0.480550 0.426035 0.033 Uiso 1 1 calc R
C13 C 0.6109(6) 0.6409(8) 0.45400(14) 0.0295(8) Uani 1 1 d .
H13 H 0.616716 0.543187 0.486101 0.035 Uiso 1 1 calc R
C14 C 0.7785(5) 0.8221(7) 0.44274(13) 0.0257(7) Uani 1 1 d .
C15 C 0.7736(5) 0.9598(7) 0.39579(14) 0.0261(8) Uani 1 1 d .
H15 H 0.889776 1.083684 0.388196 0.031 Uiso 1 1 calc R
C16 C 0.5972(5) 0.9162(7) 0.35947(13) 0.0233(7) Uani 1 1 d .
H16 H 0.595520 1.008624 0.326786 0.028 Uiso 1 1 calc R
B1 B 0.3631(6) 0.2855(8) 0.20730(15) 0.0221(8) Uani 1 1 d .

loop_
_atom_site_aniso_label
_atom_site_aniso_U_11
_atom_site_aniso_U_22
_atom_site_aniso_U_33
_atom_site_aniso_U_23
_atom_site_aniso_U_13
_atom_site_aniso_U_12
O1 0.0158(12) 0.0212(13) 0.0368(13) 0.0004(10) 0.0021(10) -0.0013(11)
O2 0.0144(10) 0.0346(14) 0.0357(13) 0.0013(11) 0.0013(9) -0.0014(11)
O3 0.0304(13) 0.0294(15) 0.0397(14) -0.0020(12) -0.0144(11) 0.0000(13)
N1 0.0141(12) 0.0258(15) 0.0313(15) -0.0007(12) -0.0028(11) -0.0019(12)
N2 0.0173(13) 0.0361(17) 0.0359(17) -0.0081(13) -0.0061(12) -0.0059(14)
N3 0.0119(13) 0.0174(17) 0.0310(15) 0.0022(11) -0.0005(11) 0.0004(12)
C1 0.0263(18) 0.044(2) 0.036(2) -0.0100(17) -0.0086(16) -0.0027(18)
C2 0.0264(16) 0.032(2) 0.0333(19) -0.0061(15) -0.0007(14) 0.0005(17)
C3 0.0221(16) 0.0215(18) 0.0342(18) -0.0028(14) 0.0022(14) 0.0038(15)
C4 0.0295(17) 0.029(2) 0.0342(19) -0.0006(15) 0.0041(15) -0.0017(17)
C5 0.048(2) 0.038(2) 0.037(2) 0.0021(18) 0.0103(19) -0.007(2)
C6 0.064(3) 0.047(2) 0.027(2) 0.0020(18) 0.0022(19) -0.001(3)
C7 0.043(2) 0.050(3) 0.032(2) -0.0076(18) -0.0051(17) 0.001(2)
C8 0.0158(14) 0.0177(17) 0.0307(17) 0.0057(13) -0.0029(12) 0.0020(14)
C9 0.0143(14) 0.0193(17) 0.0308(17) 0.0021(13) -0.0018(13) 0.0025(13)
C10 0.0197(16) 0.0228(18) 0.0317(17) -0.0014(14) -0.0020(14) 0.0014(15)
C11 0.0164(15) 0.0241(18) 0.0298(17) -0.0049(13) 0.0015(13) 0.0055(14)
C12 0.0260(17) 0.027(2) 0.0292(18) 0.0016(14) 0.0025(15) -0.0055(16)
C13 0.0340(19) 0.0275(18) 0.0270(18) 0.0007(14) 0.0005(15) -0.0011(17)
C14 0.0225(16) 0.0239(19) 0.0305(18) -0.0050(14) -0.0050(13) 0.0041(16)
C15 0.0188(15) 0.0222(19) 0.0374(19) 0.0002(14) 0.0013(14) 0.0011(15)
C16 0.0206(16) 0.0204(17) 0.0288(17) -0.0001(13) 0.0007(13) 0.0031(14)
B1 0.0151(16) 0.0175(19) 0.034(2) 0.0000(14) -0.0003(15) -0.0028(15)

loop_
_atom_type_symbol
_atom_type_description
_atom_type_scat_dispersion_real
_atom_type_scat_dispersion_imag
_atom_type_scat_source
C C 0.0181 0.0091 'International Tables Vol C Tables 4.2.6.8 and 6.1.1.4'
H H 0.0000 0.0000 'International Tables Vol C Tables 4.2.6.8 and 6.1.1.4'
B B 0.0090 0.0039 'International Tables Vol C Tables 4.2.6.8 and 6.1.1.4'
N N 0.0311 0.0180 'International Tables Vol C Tables 4.2.6.8 and 6.1.1.4'
O O 0.0492 0.0322 'International Tables Vol C Tables 4.2.6.8 and 6.1.1.4'

loop_
_geom_angle_atom_site_label_1
_geom_angle_atom_site_label_2
_geom_angle_atom_site_label_3
_geom_angle
B1 O1 H1 113(4)
C14 O3 H3 111(4)
N2 N1 B1 124.1(3)
C8 N1 N2 120.0(3)
C8 N1 B1 115.9(3)
C1 N2 N1 113.2(3)
H3A N3 H3B 108(3)
C9 N3 H3A 112(2)
C9 N3 H3B 109(2)
C9 N3 B1 105.9(2)
B1 N3 H3A 107(2)
B1 N3 H3B 114(2)
N2 C1 H1A 116.3
N2 C1 C2 127.4(3)
C2 C1 H1A 116.3
C3 C2 C1 120.4(3)
C3 C2 C7 120.8(4)
C7 C2 C1 118.6(3)
C2 C3 B1 114.6(3)
C4 C3 C2 118.0(3)
C4 C3 B1 127.3(3)
C3 C4 H4 119.4
C3 C4 C5 121.1(4)
C5 C4 H4 119.4
C4 C5 H5 119.8
C6 C5 C4 120.5(4)
C6 C5 H5 119.8
C5 C6 H6 120.0
C7 C6 C5 120.1(4)
C7 C6 H6 120.0
C2 C7 H7 120.2
C6 C7 C2 119.5(4)
C6 C7 H7 120.2
O2 C8 N1 128.7(3)
O2 C8 C9 123.4(3)
N1 C8 C9 108.0(3)
N3 C9 C8 104.3(3)
N3 C9 H9 107.8
N3 C9 C10 115.2(3)
C8 C9 H9 107.8
C10 C9 C8 113.6(3)
C10 C9 H9 107.8
C9 C10 H10A 109.0
C9 C10 H10B 109.0
C9 C10 C11 112.8(3)
H10A C10 H10B 107.8
C11 C10 H10A 109.0
C11 C10 H10B 109.0
C12 C11 C10 120.0(3)
C16 C11 C10 121.9(3)
C16 C11 C12 118.1(3)
C11 C12 H12 119.3
C13 C12 C11 121.4(3)
C13 C12 H12 119.3
C12 C13 H13 120.3
C14 C13 C12 119.3(3)
C14 C13 H13 120.3
C13 C14 O3 121.7(3)
C15 C14 O3 117.7(3)
C15 C14 C13 120.6(3)
C14 C15 H15 120.2
C14 C15 C16 119.6(3)
C16 C15 H15 120.2
C11 C16 C15 121.0(3)
C11 C16 H16 119.5
C15 C16 H16 119.5
O1 B1 N1 110.4(3)
O1 B1 N3 108.5(3)
O1 B1 C3 116.6(3)
N1 B1 N3 97.1(3)
N1 B1 C3 106.5(3)
C3 B1 N3 115.9(3)

loop_
_geom_bond_atom_site_label_1
_geom_bond_atom_site_label_2
_geom_bond_distance
O1 H1 0.73(4)
O1 B1 1.436(5)
O2 C8 1.229(4)
O3 H3 0.81(5)
O3 C14 1.388(4)
N1 N2 1.395(4)
N1 C8 1.337(4)
N1 B1 1.543(4)
N2 C1 1.294(5)
N3 H3A 0.87(4)
N3 H3B 0.89(4)
N3 C9 1.499(4)
N3 B1 1.615(5)
C1 H1A 0.9500
C1 C2 1.462(5)
C2 C3 1.406(5)
C2 C7 1.411(5)
C3 C4 1.385(5)
C3 B1 1.602(5)
C4 H4 0.9500
C4 C5 1.391(5)
C5 H5 0.9500
C5 C6 1.384(6)
C6 H6 0.9500
C6 C7 1.377(6)
C7 H7 0.9500
C8 C9 1.531(4)
C9 H9 1.0000
C9 C10 1.508(5)
C10 H10A 0.9900
C10 H10B 0.9900
C10 C11 1.520(4)
C11 C12 1.391(5)
C11 C16 1.389(5)
C12 H12 0.9500
C12 C13 1.387(5)
C13 H13 0.9500
C13 C14 1.381(5)
C14 C15 1.377(5)
C15 H15 0.9500
C15 C16 1.394(4)
C16 H16 0.9500

loop_
_geom_hbond_atom_site_label_D
_geom_hbond_atom_site_label_H
_geom_hbond_atom_site_label_A
_geom_hbond_distance_DH
_geom_hbond_distance_HA
_geom_hbond_distance_DA
_geom_hbond_angle_DHA
_geom_hbond_site_symmetry_A
_geom_hbond_publ_flag
O3 H3 O3 0.81(5) 1.96(5) 2.766(2) 170(5) 2_746 yes
N3 H3A O2 0.87(4) 1.97(4) 2.841(3) 173(3) 1_655 yes
N3 H3B O1 0.89(4) 1.97(4) 2.839(4) 166(3) 1_565 yes

loop_
_geom_torsion_atom_site_label_1
_geom_torsion_atom_site_label_2
_geom_torsion_atom_site_label_3
_geom_torsion_atom_site_label_4
_geom_torsion
O2 C8 C9 N3 -161.5(3)
O2 C8 C9 C10 -35.2(5)
O3 C14 C15 C16 -179.9(3)
N1 N2 C1 C2 -5.5(6)
N1 C8 C9 N3 19.8(3)
N1 C8 C9 C10 146.0(3)
N2 N1 C8 O2 0.5(5)
N2 N1 C8 C9 179.2(3)
N2 N1 B1 O1 -83.6(4)
N2 N1 B1 N3 163.6(3)
N2 N1 B1 C3 43.8(4)
N2 C1 C2 C3 14.0(6)
N2 C1 C2 C7 -160.7(4)
N3 C9 C10 C11 -76.0(4)
C1 C2 C3 C4 -174.6(3)
C1 C2 C3 B1 8.0(5)
C1 C2 C7 C6 174.4(4)
C2 C3 C4 C5 0.5(5)
C2 C3 B1 O1 92.6(3)
C2 C3 B1 N1 -31.1(4)
C2 C3 B1 N3 -137.8(3)
C3 C2 C7 C6 -0.3(6)
C3 C4 C5 C6 -0.7(6)
C4 C3 B1 O1 -84.5(4)
C4 C3 B1 N1 151.9(3)
C4 C3 B1 N3 45.2(4)
C4 C5 C6 C7 0.3(7)
C5 C6 C7 C2 0.2(6)
C7 C2 C3 C4 0.0(5)
C7 C2 C3 B1 -177.3(3)
C8 N1 N2 C1 153.2(3)
C8 N1 B1 O1 96.9(4)
C8 N1 B1 N3 -16.0(4)
C8 N1 B1 C3 -135.7(3)
C8 C9 C10 C11 163.7(3)
C9 N3 B1 O1 -87.3(3)
C9 N3 B1 N1 27.0(3)
C9 N3 B1 C3 139.3(3)
C9 C10 C11 C12 -85.5(4)
C9 C10 C11 C16 92.9(4)
C10 C11 C12 C13 178.8(3)
C10 C11 C16 C15 -179.9(3)
C11 C12 C13 C14 1.2(5)
C12 C11 C16 C15 -1.5(5)
C12 C13 C14 O3 178.7(3)
C12 C13 C14 C15 -1.5(5)
C13 C14 C15 C16 0.3(5)
C14 C15 C16 C11 1.3(5)
C16 C11 C12 C13 0.3(5)
B1 N1 N2 C1 -26.4(5)
B1 N1 C8 O2 -180.0(3)
B1 N1 C8 C9 -1.3(4)
B1 N3 C9 C8 -29.4(3)
B1 N3 C9 C10 -154.7(3)
B1 C3 C4 C5 177.5(3)

loop_
_twin_individual_id
_twin_individual_mass_fraction_refined
1 0.8
2 0.2
